data_7156167
loop_
_publ_author_name
'Schr\"oder, Hendrik V'
'Witte, Felix'
'Gaedke, Marius'
'Sobottka, Sebastian'
'Suntrup, Lisa'
'Hupatz, Henrik'
'Valkonen, Arto'
'Paulus, Beate'
'Rissanen, Kari'
'Sarkar, Biprajit'
'Schalley, Christoph A.'

_publ_section_title
;
 An aryl-fused redox-active tetrathiafulvalene with enhanced mixed-valence
 and radical-cation dimer stabilities.
;
_journal_issue 15
_journal_name_full 'Organic &amp; biomolecular chemistry'
_journal_page_first 2741
_journal_page_last 2747
_journal_paper_doi 10.1039/c8ob00415c
_journal_volume 16
_journal_year 2018
_chemical_formula_sum 'C16 H14 O2 S8'
_chemical_formula_weight 494.75
_space_group_crystal_system monoclinic
_space_group_IT_number 14
_space_group_name_Hall '-P 2ybc'
_space_group_name_H-M_alt 'P 1 21/c 1'
_symmetry_space_group_name_Hall '-P 2ybc'
_symmetry_space_group_name_H-M 'P 1 21/c 1'
_atom_sites_solution_hydrogens geom
_audit_creation_method SHELXL-2014/7
_audit_update_record
;
2017-11-21 deposited with the CCDC.
2018-03-21 downloaded from the CCDC.
;
_cell_angle_alpha 90
_cell_angle_beta 101.228(5)
_cell_angle_gamma 90
_cell_formula_units_Z 4
_cell_length_a 31.739(3)
_cell_length_b 4.5314(4)
_cell_length_c 14.5044(12)
_cell_measurement_reflns_used 3003
_cell_measurement_temperature 100(2)
_cell_measurement_theta_max 68.241
_cell_measurement_theta_min 4.260
_cell_volume 2046.1(3)
_computing_cell_refinement 'APEX2 (Bruker, 2012)'
_computing_data_collection 'APEX2 (Bruker, 2012)'
_computing_data_reduction 'SAINT+ (Bruker, 2009)'
_computing_molecular_graphics 'Diamond 3D, Version 4.0 (Brandenburg, 2014)'
_computing_publication_material shelxle
_computing_structure_refinement 'SHELXL-2014/7 (Sheldrick, 2014)'
_computing_structure_solution 'SHELXT-2014/7, intrinsic phasing'
_diffrn_ambient_temperature 100(2)
_diffrn_measured_fraction_theta_full 0.919
_diffrn_measured_fraction_theta_max 0.944
_diffrn_measurement_device_type 'Bruker D8 Venture'
_diffrn_measurement_method 'omega + phi scans'
_diffrn_radiation_type CuK\a
_diffrn_radiation_wavelength 1.54178
_diffrn_reflns_av_R_equivalents 0.0394
_diffrn_reflns_av_unetI/netI 0.0457
_diffrn_reflns_Laue_measured_fraction_full 0.919
_diffrn_reflns_Laue_measured_fraction_max 0.944
_diffrn_reflns_limit_h_max 38
_diffrn_reflns_limit_h_min -34
_diffrn_reflns_limit_k_max 5
_diffrn_reflns_limit_k_min -5
_diffrn_reflns_limit_l_max 17
_diffrn_reflns_limit_l_min -15
_diffrn_reflns_number 9755
_diffrn_reflns_point_group_measured_fraction_full 0.919
_diffrn_reflns_point_group_measured_fraction_max 0.944
_diffrn_reflns_theta_full 25.000
_diffrn_reflns_theta_max 68.241
_diffrn_reflns_theta_min 4.260
_exptl_absorpt_coefficient_mu 8.175
_exptl_absorpt_correction_T_max 0.7531
_exptl_absorpt_correction_T_min 0.5003
_exptl_absorpt_correction_type multi-scan
_exptl_absorpt_process_details 'Blessing, 1995'
_exptl_crystal_colour yellow
_exptl_crystal_density_diffrn 1.606
_exptl_crystal_description plate
_exptl_crystal_F_000 1016
_exptl_crystal_size_max 0.45
_exptl_crystal_size_mid 0.23
_exptl_crystal_size_min 0.02
_refine_diff_density_max 0.494
_refine_diff_density_min -0.355
_refine_diff_density_rms 0.087
_refine_ls_extinction_method none
_refine_ls_goodness_of_fit_ref 1.048
_refine_ls_hydrogen_treatment constr
_refine_ls_matrix_type full
_refine_ls_number_parameters 239
_refine_ls_number_reflns 3555
_refine_ls_number_restraints 0
_refine_ls_restrained_S_all 1.048
_refine_ls_R_factor_all 0.0507
_refine_ls_R_factor_gt 0.0395
_refine_ls_shift/su_max 0.001
_refine_ls_shift/su_mean 0.000
_refine_ls_structure_factor_coef Fsqd
_refine_ls_weighting_details 'w=1/[\s^2^(Fo^2^)+(0.0486P)^2^+3.3038P] where P=(Fo^2^+2Fc^2^)/3'
_refine_ls_weighting_scheme calc
_refine_ls_wR_factor_gt 0.0987
_refine_ls_wR_factor_ref 0.1040
_reflns_Friedel_coverage 0.000
_reflns_number_gt 3003
_reflns_number_total 3555
_reflns_threshold_expression 'I > 2\s(I)'
_cod_data_source_file c8ob00415c2.cif
_cod_data_source_block bip305_a(1)
_cod_depositor_comments 'Adding full bibliography for 7156166--7156167.cif.'
_cod_database_code 7156167
_shelx_shelxl_version_number 2014/7
_shelx_space_group_comment
;
The symmetry employed for this shelxl refinement is uniquely defined
by the following loop, which should always be used as a source of
symmetry information in preference to the above space-group names.
They are only intended as comments.
;

loop_
_space_group_symop_operation_xyz
'x, y, z'
'-x, y+1/2, -z+1/2'
'-x, -y, -z'
'x, -y-1/2, z-1/2'

loop_
_atom_site_label
_atom_site_type_symbol
_atom_site_fract_x
_atom_site_fract_y
_atom_site_fract_z
_atom_site_U_iso_or_equiv
_atom_site_adp_type
_atom_site_occupancy
_atom_site_site_symmetry_order
_atom_site_calc_flag
_atom_site_refinement_flags_posn
_atom_site_refinement_flags_adp
S1 S 0.91093(3) 0.3969(2) 0.07833(6) 0.0221(2) Uani 1 1 d . .
C1 C 0.87190(12) 0.1636(8) 0.0066(3) 0.0213(8) Uani 1 1 d . .
H1A H 0.8477 0.2838 -0.0252 0.032 Uiso 1 1 calc R U
H1B H 0.8615 0.0162 0.0463 0.032 Uiso 1 1 calc R U
H1C H 0.8852 0.0635 -0.0404 0.032 Uiso 1 1 calc R U
O1 O 0.54578(8) 0.4386(6) 0.47328(18) 0.0237(6) Uani 1 1 d . .
S2 S 0.95451(3) 0.7961(2) 0.26181(6) 0.0211(2) Uani 1 1 d . .
C2 C 0.97046(12) 0.6113(9) 0.3737(3) 0.0257(8) Uani 1 1 d . .
H2A H 0.9647 0.3994 0.3657 0.039 Uiso 1 1 calc R U
H2B H 0.9541 0.6916 0.4187 0.039 Uiso 1 1 calc R U
H2C H 1.0012 0.6428 0.3975 0.039 Uiso 1 1 calc R U
O2 O 0.58636(8) 0.7639(6) 0.60647(18) 0.0238(6) Uani 1 1 d . .
S3 S 0.82549(3) 0.50281(18) 0.13843(6) 0.0167(2) Uani 1 1 d . .
C3 C 0.88207(11) 0.5400(7) 0.1595(2) 0.0152(7) Uani 1 1 d . .
S4 S 0.86515(3) 0.86111(18) 0.30107(6) 0.0169(2) Uani 1 1 d . .
C4 C 0.89998(11) 0.7006(8) 0.2340(2) 0.0167(7) Uani 1 1 d . .
S6 S 0.78536(3) 0.76944(18) 0.39963(6) 0.01506(19) Uani 1 1 d . .
C6 C 0.78673(11) 0.6107(7) 0.2894(2) 0.0146(7) Uani 1 1 d . .
S5 S 0.73941(3) 0.41665(19) 0.24073(6) 0.0166(2) Uani 1 1 d . .
C5 C 0.82086(11) 0.6498(7) 0.2481(2) 0.0151(7) Uani 1 1 d . .
S8 S 0.73534(3) 0.50604(19) 0.53686(6) 0.0171(2) Uani 1 1 d . .
C8 C 0.74626(10) 0.5231(7) 0.4233(2) 0.0152(7) Uani 1 1 d . .
S7 S 0.68366(3) 0.11820(18) 0.36063(6) 0.0171(2) Uani 1 1 d . .
C7 C 0.72515(10) 0.3634(7) 0.3514(2) 0.0137(7) Uani 1 1 d . .
C9 C 0.65641(11) 0.3260(7) 0.4358(2) 0.0146(7) Uani 1 1 d . .
C10 C 0.67840(11) 0.4918(7) 0.5086(2) 0.0156(7) Uani 1 1 d . .
C11 C 0.61164(11) 0.3038(7) 0.4206(2) 0.0166(7) Uani 1 1 d . .
H11 H 0.5967 0.1897 0.3696 0.020 Uiso 1 1 calc R U
C12 C 0.65567(11) 0.6473(8) 0.5674(2) 0.0179(7) Uani 1 1 d . .
H12 H 0.6707 0.7668 0.6169 0.021 Uiso 1 1 calc R U
C13 C 0.58891(11) 0.4481(8) 0.4799(2) 0.0179(7) Uani 1 1 d . .
C14 C 0.61132(11) 0.6257(7) 0.5529(2) 0.0172(7) Uani 1 1 d . .
C15 C 0.52228(11) 0.2386(9) 0.4059(3) 0.0280(9) Uani 1 1 d . .
H15A H 0.5243 0.3027 0.3424 0.042 Uiso 1 1 calc R U
H15B H 0.4921 0.2364 0.4121 0.042 Uiso 1 1 calc R U
H15C H 0.5344 0.0399 0.4172 0.042 Uiso 1 1 calc R U
C16 C 0.60794(12) 0.9459(9) 0.6814(3) 0.0249(8) Uani 1 1 d . .
H16A H 0.6232 1.1047 0.6557 0.037 Uiso 1 1 calc R U
H16B H 0.6286 0.8265 0.7250 0.037 Uiso 1 1 calc R U
H16C H 0.5869 1.0314 0.7149 0.037 Uiso 1 1 calc R U

loop_
_atom_site_aniso_label
_atom_site_aniso_U_11
_atom_site_aniso_U_22
_atom_site_aniso_U_33
_atom_site_aniso_U_23
_atom_site_aniso_U_13
_atom_site_aniso_U_12
S1 0.0157(4) 0.0319(5) 0.0207(5) -0.0058(4) 0.0082(4) -0.0001(4)
C1 0.0238(19) 0.0225(18) 0.0188(19) -0.0033(14) 0.0074(16) 0.0019(15)
O1 0.0149(13) 0.0321(14) 0.0249(15) -0.0097(11) 0.0056(11) -0.0033(11)
S2 0.0132(4) 0.0297(5) 0.0211(5) -0.0011(4) 0.0050(4) -0.0048(4)
C2 0.0166(18) 0.039(2) 0.019(2) 0.0008(16) -0.0020(16) -0.0010(17)
O2 0.0151(12) 0.0347(15) 0.0229(14) -0.0114(11) 0.0068(11) -0.0011(11)
S3 0.0118(4) 0.0265(5) 0.0126(4) -0.0007(3) 0.0041(3) -0.0009(3)
C3 0.0110(16) 0.0223(17) 0.0130(17) 0.0045(13) 0.0045(14) 0.0009(14)
S4 0.0153(4) 0.0204(4) 0.0163(4) -0.0014(3) 0.0063(3) -0.0013(3)
C4 0.0129(17) 0.0238(18) 0.0140(17) 0.0032(13) 0.0043(14) -0.0002(14)
S6 0.0131(4) 0.0188(4) 0.0145(4) -0.0005(3) 0.0056(3) -0.0012(3)
C6 0.0139(16) 0.0161(16) 0.0131(17) 0.0014(13) 0.0007(14) 0.0048(13)
S5 0.0128(4) 0.0253(4) 0.0123(4) -0.0005(3) 0.0041(3) -0.0009(3)
C5 0.0153(17) 0.0149(16) 0.0148(18) 0.0031(13) 0.0022(14) 0.0014(13)
S8 0.0111(4) 0.0290(5) 0.0114(4) 0.0020(3) 0.0029(3) -0.0010(3)
C8 0.0115(16) 0.0209(17) 0.0148(18) 0.0033(13) 0.0066(14) 0.0037(13)
S7 0.0151(4) 0.0182(4) 0.0196(4) -0.0025(3) 0.0076(4) -0.0010(3)
C7 0.0141(16) 0.0153(16) 0.0124(17) 0.0023(12) 0.0041(14) 0.0030(13)
C9 0.0132(16) 0.0163(16) 0.0152(18) 0.0020(13) 0.0051(14) 0.0003(13)
C10 0.0134(16) 0.0195(17) 0.0148(18) 0.0047(13) 0.0051(14) 0.0006(14)
C11 0.0171(17) 0.0170(16) 0.0156(18) -0.0015(13) 0.0031(15) -0.0019(14)
C12 0.0170(17) 0.0225(18) 0.0152(18) -0.0004(14) 0.0055(15) -0.0027(14)
C13 0.0116(17) 0.0210(18) 0.0216(19) 0.0009(14) 0.0045(15) 0.0001(14)
C14 0.0169(17) 0.0213(17) 0.0150(18) 0.0005(13) 0.0072(15) 0.0013(14)
C15 0.0128(18) 0.042(2) 0.029(2) -0.0140(18) 0.0038(17) -0.0055(16)
C16 0.0223(19) 0.032(2) 0.021(2) -0.0090(15) 0.0035(17) 0.0016(16)

loop_
_atom_type_symbol
_atom_type_description
_atom_type_scat_dispersion_real
_atom_type_scat_dispersion_imag
_atom_type_scat_source
C C 0.0181 0.0091 'International Tables Vol C Tables 4.2.6.8 and 6.1.1.4'
H H 0.0000 0.0000 'International Tables Vol C Tables 4.2.6.8 and 6.1.1.4'
O O 0.0492 0.0322 'International Tables Vol C Tables 4.2.6.8 and 6.1.1.4'
S S 0.3331 0.5567 'International Tables Vol C Tables 4.2.6.8 and 6.1.1.4'

loop_
_geom_angle_atom_site_label_1
_geom_angle_atom_site_label_2
_geom_angle_atom_site_label_3
_geom_angle
C3 S1 C1 102.42(16)
S1 C1 H1A 109.5
S1 C1 H1B 109.5
H1A C1 H1B 109.5
S1 C1 H1C 109.5
H1A C1 H1C 109.5
H1B C1 H1C 109.5
C13 O1 C15 117.0(3)
C4 S2 C2 100.58(16)
S2 C2 H2A 109.5
S2 C2 H2B 109.5
H2A C2 H2B 109.5
S2 C2 H2C 109.5
H2A C2 H2C 109.5
H2B C2 H2C 109.5
C14 O2 C16 116.9(3)
C5 S3 C3 93.93(16)
C4 C3 S1 123.4(3)
C4 C3 S3 116.7(2)
S1 C3 S3 119.6(2)
C5 S4 C4 93.93(16)
C3 C4 S2 124.5(2)
C3 C4 S4 117.2(3)
S2 C4 S4 117.9(2)
C8 S6 C6 93.52(16)
C5 C6 S6 120.9(3)
C5 C6 S5 125.7(3)
S6 C6 S5 113.39(17)
C6 S5 C7 93.04(15)
C6 C5 S4 121.6(3)
C6 C5 S3 124.6(3)
S4 C5 S3 113.76(17)
C8 S8 C10 99.44(15)
C7 C8 S8 123.3(2)
C7 C8 S6 117.3(2)
S8 C8 S6 119.4(2)
C7 S7 C9 99.96(15)
C8 C7 S7 123.7(2)
C8 C7 S5 117.2(2)
S7 C7 S5 119.1(2)
C10 C9 C11 120.6(3)
C10 C9 S7 121.6(2)
C11 C9 S7 117.7(3)
C9 C10 C12 119.8(3)
C9 C10 S8 122.7(2)
C12 C10 S8 117.5(3)
C13 C11 C9 120.2(3)
C13 C11 H11 119.9
C9 C11 H11 119.9
C14 C12 C10 119.9(3)
C14 C12 H12 120.1
C10 C12 H12 120.1
O1 C13 C11 125.5(3)
O1 C13 C14 115.3(3)
C11 C13 C14 119.2(3)
O2 C14 C12 124.5(3)
O2 C14 C13 115.2(3)
C12 C14 C13 120.3(3)
O1 C15 H15A 109.5
O1 C15 H15B 109.5
H15A C15 H15B 109.5
O1 C15 H15C 109.5
H15A C15 H15C 109.5
H15B C15 H15C 109.5
O2 C16 H16A 109.5
O2 C16 H16B 109.5
H16A C16 H16B 109.5
O2 C16 H16C 109.5
H16A C16 H16C 109.5
H16B C16 H16C 109.5

loop_
_geom_bond_atom_site_label_1
_geom_bond_atom_site_label_2
_geom_bond_distance
S1 C3 1.751(3)
S1 C1 1.798(4)
C1 H1A 0.9800
C1 H1B 0.9800
C1 H1C 0.9800
O1 C13 1.354(4)
O1 C15 1.431(4)
S2 C4 1.753(3)
S2 C2 1.809(4)
C2 H2A 0.9800
C2 H2B 0.9800
C2 H2C 0.9800
O2 C14 1.365(4)
O2 C16 1.429(4)
S3 C5 1.757(3)
S3 C3 1.770(3)
C3 C4 1.334(5)
S4 C5 1.750(4)
S4 C4 1.765(3)
S6 C8 1.752(3)
S6 C6 1.762(3)
C6 C5 1.347(4)
C6 S5 1.765(4)
S5 C7 1.768(3)
S8 C8 1.749(3)
S8 C10 1.775(3)
C8 C7 1.337(5)
S7 C7 1.748(3)
S7 C9 1.786(3)
C9 C10 1.372(5)
C9 C11 1.398(5)
C10 C12 1.408(4)
C11 C13 1.389(4)
C11 H11 0.9500
C12 C14 1.386(5)
C12 H12 0.9500
C13 C14 1.407(5)
C15 H15A 0.9800
C15 H15B 0.9800
C15 H15C 0.9800
C16 H16A 0.9800
C16 H16B 0.9800
C16 H16C 0.9800
